data_4336541
loop_
_publ_author_name
'Wei Su'
'Quanquan Qian'
'Peiyuan Li'
'Xiaolin Lei'
'Qi Xiao'
'Shan Huang'
'Chusheng Huang'
'Jianguo Cui'

_publ_contact_author_address
; 
College of Chemistry and Life Science, 
Guangxi Teachers Education University, 
Nanning, China
;
_publ_contact_author_email suwmail@163.com
_publ_contact_author_name 'Wei Su'
_publ_section_title
;
 Synthesis, Characterization, and Anticancer Activity of a Series of
 Ketone-N4-Substituted Thiosemicarbazones and Their Ruthenium(II) Arene
 Complexes
;
_journal_name_full 'Inorganic Chemistry'
_journal_page_first 12440
_journal_page_last 12449
_journal_paper_doi 10.1021/ic401362s
_journal_volume 52
_journal_year 2013
_chemical_formula_moiety 'C14 H23 Cl N3 Ru S, Cl'
_chemical_formula_sum 'C14 H22 Cl2 N3 O0 Ru S'
_chemical_formula_weight 436.38
_chemical_name_systematic
;
 ? 
;
_space_group_crystal_system monoclinic
_space_group_IT_number 14
_space_group_name_Hall '-P 2ybc'
_space_group_name_H-M_alt 'P 1 21/c 1'
_symmetry_space_group_name_Hall '-P 2ybc'
_symmetry_space_group_name_H-M 'P 1 21/c 1'
_atom_sites_solution_hydrogens geom
_atom_sites_solution_primary direct
_atom_sites_solution_secondary difmap
_audit_creation_date 2013-05-03
_audit_creation_method
;
  Olex2 1.1
  (compiled 2011.02.15 svn.r1672, GUI svn.r3494)
;
_cell_angle_alpha 90.00
_cell_angle_beta 112.668(3)
_cell_angle_gamma 90.00
_cell_formula_units_Z 4
_cell_length_a 15.0058(4)
_cell_length_b 9.1451(2)
_cell_length_c 14.6149(4)
_cell_measurement_reflns_used 2840
_cell_measurement_temperature 293(2)
_cell_measurement_theta_max 29.0883
_cell_measurement_theta_min 3.0149
_cell_volume 1850.67(9)
_computing_cell_refinement
;
CrysAlisPro, Agilent Technologies,
Version 1.171.35.19 (release 27-10-2011 CrysAlis171 .NET)
(compiled Oct 27 2011,15:02:11)
;
_computing_data_collection
;
CrysAlisPro, Agilent Technologies,
Version 1.171.35.19 (release 27-10-2011 CrysAlis171 .NET)
(compiled Oct 27 2011,15:02:11)
;
_computing_data_reduction
;
CrysAlisPro, Agilent Technologies,
Version 1.171.35.19 (release 27-10-2011 CrysAlis171 .NET)
(compiled Oct 27 2011,15:02:11)
;
_computing_molecular_graphics
;
O. V. Dolomanov, L. J. Bourhis, R. J. Gildea, J. A. K. Howard and H. Puschmann,
OLEX2: a complete structure solution, refinement and analysis program.
J. Appl. Cryst. (2009). 42, 339-341.
;
_computing_publication_material
;
O. V. Dolomanov, L. J. Bourhis, R. J. Gildea, J. A. K. Howard and H. Puschmann,
OLEX2: a complete structure solution, refinement and analysis program.
J. Appl. Cryst. (2009). 42, 339-341.
;
_computing_structure_refinement 'SHELXL-97 (Sheldrick, 1997)'
_computing_structure_solution 'A short history of SHELX (Sheldrick, 2007)'
_diffrn_ambient_temperature 293(2)
_diffrn_detector_area_resol_mean 16.2141
_diffrn_measured_fraction_theta_full 0.994
_diffrn_measured_fraction_theta_max 0.994
_diffrn_measurement_details
;
  1 omega   -3.00   82.00   1.0000    2.0000
omega____ theta____ kappa____ phi______ frames
    -       18.1976   57.0000 -120.0000 85

  2 omega    2.00   87.00   1.0000    2.0000
omega____ theta____ kappa____ phi______ frames
    -       18.1976   57.0000  -30.0000 85

  3 omega   -7.00   23.00   1.0000    2.0000
omega____ theta____ kappa____ phi______ frames
    -      -18.9789  -99.0000   90.0000 30

  4 omega  -51.00  -18.00   1.0000    2.0000
omega____ theta____ kappa____ phi______ frames
    -       18.1976  -57.0000 -150.0000 33
;
_diffrn_measurement_device_type 'Xcalibur, Eos, Gemini'
_diffrn_measurement_method '\w scans'
_diffrn_orient_matrix_UB_11 -0.0461355000
_diffrn_orient_matrix_UB_12 -0.0143960000
_diffrn_orient_matrix_UB_13 -0.0373271000
_diffrn_orient_matrix_UB_21 0.0216847000
_diffrn_orient_matrix_UB_22 -0.0130910000
_diffrn_orient_matrix_UB_23 -0.0346274000
_diffrn_orient_matrix_UB_31 0.0050599000
_diffrn_orient_matrix_UB_32 -0.0750758000
_diffrn_orient_matrix_UB_33 0.0131720000
_diffrn_radiation_monochromator graphite
_diffrn_radiation_type 'Mo K\a'
_diffrn_radiation_wavelength 0.7107
_diffrn_reflns_av_R_equivalents 0.0228
_diffrn_reflns_av_unetI/netI 0.0344
_diffrn_reflns_limit_h_max 17
_diffrn_reflns_limit_h_min -16
_diffrn_reflns_limit_k_max 10
_diffrn_reflns_limit_k_min -6
_diffrn_reflns_limit_l_max 15
_diffrn_reflns_limit_l_min -17
_diffrn_reflns_number 7096
_diffrn_reflns_theta_full 25.02
_diffrn_reflns_theta_max 25.02
_diffrn_reflns_theta_min 3.02
_diffrn_source 'Enhance (Mo) x-ray Source'
_exptl_absorpt_coefficient_mu 1.245
_exptl_absorpt_correction_T_max 1.00000
_exptl_absorpt_correction_T_min 0.97984
_exptl_absorpt_correction_type multi-scan
_exptl_absorpt_process_details
;
CrysAlisPro, Agilent Technologies,
Version 1.171.35.19 (release 27-10-2011 CrysAlis171 .NET)
(compiled Oct 27 2011,15:02:11)
empirical absorption correction using spherical harmonics,
 implemented in SCALE3 ABSPACK scaling algorithm.
;
_exptl_crystal_density_diffrn 1.566
_exptl_crystal_F_000 884
_exptl_crystal_size_max 0.21
_exptl_crystal_size_mid 0.12
_exptl_crystal_size_min 0.08
_refine_diff_density_max 0.485
_refine_diff_density_min -0.322
_refine_diff_density_rms 0.063
_refine_ls_extinction_method none
_refine_ls_goodness_of_fit_ref 1.044
_refine_ls_hydrogen_treatment mixed
_refine_ls_matrix_type full
_refine_ls_number_parameters 206
_refine_ls_number_reflns 3247
_refine_ls_number_restraints 609
_refine_ls_restrained_S_all 1.034
_refine_ls_R_factor_all 0.0395
_refine_ls_R_factor_gt 0.0291
_refine_ls_shift/su_max 0.002
_refine_ls_shift/su_mean 0.000
_refine_ls_structure_factor_coef Fsqd
_refine_ls_weighting_details 'calc w=1/[\s^2^(Fo^2^)+(0.0295P)^2^+0.5739P] where P=(Fo^2^+2Fc^2^)/3'
_refine_ls_weighting_scheme calc
_refine_ls_wR_factor_gt 0.0647
_refine_ls_wR_factor_ref 0.0691
_reflns_number_gt 2697
_reflns_number_total 3247
_reflns_threshold_expression >2sigma(I)
_cod_data_source_file ic401362s_si_001_3.cif
_cod_data_source_block 860112
_cod_original_cell_volume 1850.67(8)
_cod_database_code 4336541
_reflns_odcompleteness_completeness 99.11
_reflns_odcompleteness_iscentric 1
_reflns_odcompleteness_theta 26.32

loop_
_space_group_symop_id
_space_group_symop_operation_xyz
1 'x, y, z'
2 '-x, y+1/2, -z+1/2'
3 '-x, -y, -z'
4 'x, -y-1/2, z-1/2'

loop_
_atom_site_label
_atom_site_type_symbol
_atom_site_fract_x
_atom_site_fract_y
_atom_site_fract_z
_atom_site_U_iso_or_equiv
_atom_site_adp_type
_atom_site_occupancy
_atom_site_symmetry_multiplicity
_atom_site_calc_flag
_atom_site_refinement_flags
C1 C 0.4963(3) 0.4738(6) 0.1197(3) 0.1009(17) Uani 1 1 d U
H1A H 0.4704 0.3882 0.0804 0.151 Uiso 1 1 calc R
H1B H 0.5070 0.4541 0.1876 0.151 Uiso 1 1 calc R
H1C H 0.5564 0.4997 0.1149 0.151 Uiso 1 1 calc R
C2 C 0.4253(3) 0.5995(5) 0.0818(3) 0.0593(10) Uani 1 1 d U
C3 C 0.3309(3) 0.5765(4) 0.0137(2) 0.0490(9) Uani 1 1 d U
H3 H 0.3125 0.4833 -0.0122 0.059 Uiso 1 1 d R
C4 C 0.2630(2) 0.6918(3) -0.0167(2) 0.0394(7) Uani 1 1 d U
H4 H 0.2001 0.6723 -0.0602 0.047 Uiso 1 1 d R
C5 C 0.2887(2) 0.8343(3) 0.0177(2) 0.0430(8) Uani 1 1 d U
C6 C 0.3848(3) 0.8574(4) 0.0866(3) 0.0522(9) Uani 1 1 d U
H6 H 0.4043 0.9514 0.1102 0.063 Uiso 1 1 d R
C7 C 0.4493(3) 0.7435(5) 0.1188(3) 0.0636(10) Uani 1 1 d U
H7 H 0.5107 0.7617 0.1663 0.076 Uiso 1 1 d R
C8 C 0.2467(4) 1.0548(5) -0.0861(4) 0.1049(18) Uani 1 1 d U
H8A H 0.3136 1.0817 -0.0558 0.157 Uiso 1 1 calc R
H8B H 0.2076 1.1414 -0.1028 0.157 Uiso 1 1 calc R
H8C H 0.2361 0.9993 -0.1452 0.157 Uiso 1 1 calc R
C9 C 0.2197(3) 0.9626(4) -0.0140(3) 0.0600(10) Uani 1 1 d U
H9 H 0.2316 1.0226 0.0452 0.072 Uiso 1 1 calc R
C10 C 0.1141(3) 0.9218(5) -0.0546(3) 0.0907(16) Uani 1 1 d U
H10A H 0.1019 0.8563 -0.0094 0.136 Uiso 1 1 calc R
H10B H 0.0976 0.8747 -0.1177 0.136 Uiso 1 1 calc R
H10C H 0.0757 1.0084 -0.0625 0.136 Uiso 1 1 calc R
C11 C 0.1467(2) 0.7722(3) 0.1972(2) 0.0353(7) Uani 1 1 d U
C12 C 0.1002(3) 0.3413(4) 0.1348(4) 0.0670(12) Uani 1 1 d U
H12A H 0.0714 0.3936 0.1734 0.117(19) Uiso 1 1 calc R
H12B H 0.1146 0.2431 0.1593 0.16(2) Uiso 1 1 calc R
H12C H 0.0562 0.3391 0.0667 0.17(3) Uiso 1 1 calc R
C13 C 0.1917(3) 0.4166(4) 0.1427(2) 0.0465(8) Uani 1 1 d U
C14 C 0.2714(3) 0.3206(4) 0.1427(3) 0.0666(11) Uani 1 1 d U
H14A H 0.2810 0.2434 0.1901 0.100 Uiso 1 1 calc R
H14B H 0.3296 0.3769 0.1602 0.100 Uiso 1 1 calc R
H14C H 0.2550 0.2794 0.0778 0.100 Uiso 1 1 calc R
S1 S 0.25655(6) 0.85193(9) 0.22711(6) 0.0408(2) Uani 1 1 d U
Ru1 Ru 0.321424(17) 0.68478(3) 0.145162(18) 0.03523(10) Uani 1 1 d U
N1 N 0.20482(18) 0.5568(3) 0.14985(18) 0.0364(6) Uani 1 1 d U
N2 N 0.12866(19) 0.6401(3) 0.1540(2) 0.0397(6) Uani 1 1 d DU
N3 N 0.0763(2) 0.8364(3) 0.2142(2) 0.0481(7) Uani 1 1 d DU
Cl1 Cl 0.41781(7) 0.59125(11) 0.30632(6) 0.0601(3) Uani 1 1 d U
Cl2 Cl 0.08869(6) 1.40232(10) -0.13381(7) 0.0572(3) Uani 1 1 d U
H2 H 0.0757(11) 0.606(3) 0.1453(19) 0.020(8) Uiso 1 1 d D
H3A H 0.0245(13) 0.796(3) 0.202(3) 0.047(11) Uiso 1 1 d D
H3B H 0.083(2) 0.915(2) 0.244(2) 0.043(10) Uiso 1 1 d D

loop_
_atom_site_aniso_label
_atom_site_aniso_U_11
_atom_site_aniso_U_22
_atom_site_aniso_U_33
_atom_site_aniso_U_23
_atom_site_aniso_U_13
_atom_site_aniso_U_12
C1 0.091(3) 0.156(4) 0.070(3) 0.035(3) 0.047(3) 0.081(3)
C2 0.052(2) 0.090(3) 0.046(2) 0.012(2) 0.0297(18) 0.028(2)
C3 0.060(2) 0.055(2) 0.0402(18) -0.0012(16) 0.0284(17) 0.0129(18)
C4 0.0407(17) 0.0460(18) 0.0283(15) -0.0047(14) 0.0098(13) 0.0032(15)
C5 0.050(2) 0.0474(19) 0.0301(16) 0.0006(15) 0.0140(14) 0.0001(16)
C6 0.057(2) 0.060(2) 0.0408(19) -0.0051(17) 0.0208(17) -0.0212(19)
C7 0.036(2) 0.111(3) 0.045(2) 0.005(2) 0.0163(16) -0.005(2)
C8 0.184(5) 0.071(3) 0.082(3) 0.031(3) 0.075(4) 0.043(3)
C9 0.089(3) 0.047(2) 0.043(2) 0.0006(17) 0.0239(19) 0.019(2)
C10 0.082(3) 0.097(3) 0.072(3) 0.004(3) 0.006(2) 0.047(3)
C11 0.0357(17) 0.0396(17) 0.0286(15) 0.0010(14) 0.0103(13) 0.0053(14)
C12 0.078(3) 0.048(2) 0.085(3) -0.008(2) 0.043(3) -0.015(2)
C13 0.059(2) 0.0419(19) 0.0407(18) -0.0024(16) 0.0213(16) 0.0018(17)
C14 0.082(3) 0.042(2) 0.080(3) 0.000(2) 0.035(2) 0.015(2)
S1 0.0358(4) 0.0442(5) 0.0413(5) -0.0115(4) 0.0137(4) -0.0037(4)
Ru1 0.02883(15) 0.04463(17) 0.03015(15) -0.00167(12) 0.00907(10) 0.00407(11)
N1 0.0387(15) 0.0361(14) 0.0345(14) -0.0030(12) 0.0141(11) 0.0050(12)
N2 0.0312(15) 0.0378(15) 0.0516(16) -0.0057(13) 0.0177(13) -0.0019(13)
N3 0.0379(18) 0.0454(19) 0.063(2) -0.0122(17) 0.0221(16) 0.0019(16)
Cl1 0.0508(5) 0.0836(7) 0.0393(5) 0.0109(5) 0.0101(4) 0.0225(5)
Cl2 0.0420(5) 0.0560(5) 0.0690(6) 0.0102(5) 0.0163(4) -0.0063(4)

loop_
_atom_type_symbol
_atom_type_description
_atom_type_scat_dispersion_real
_atom_type_scat_dispersion_imag
_atom_type_scat_source
C C 0.0033 0.0016 'International Tables Vol C Tables 4.2.6.8 and 6.1.1.4'
H H 0.0000 0.0000 'International Tables Vol C Tables 4.2.6.8 and 6.1.1.4'
O O 0.0106 0.0060 'International Tables Vol C Tables 4.2.6.8 and 6.1.1.4'
S S 0.1246 0.1234 'International Tables Vol C Tables 4.2.6.8 and 6.1.1.4'
Ru Ru -1.2594 0.8363 'International Tables Vol C Tables 4.2.6.8 and 6.1.1.4'
N N 0.0061 0.0033 'International Tables Vol C Tables 4.2.6.8 and 6.1.1.4'
Cl Cl 0.1484 0.1585 'International Tables Vol C Tables 4.2.6.8 and 6.1.1.4'

loop_
_geom_angle_atom_site_label_1
_geom_angle_atom_site_label_2
_geom_angle_atom_site_label_3
_geom_angle
H1A C1 H1B 109.5
H1A C1 H1C 109.5
H1B C1 H1C 109.5
C2 C1 H1A 109.5
C2 C1 H1B 109.5
C2 C1 H1C 109.5
C1 C2 Ru1 128.0(3)
C3 C2 C1 121.4(4)
C3 C2 C7 116.8(3)
C3 C2 Ru1 70.75(19)
C7 C2 C1 121.6(4)
C7 C2 Ru1 68.5(2)
C2 C3 H3 119.2
C2 C3 C4 121.4(3)
C2 C3 Ru1 72.6(2)
C4 C3 H3 119.4
C4 C3 Ru1 70.10(18)
Ru1 C3 H3 130.9
C3 C4 H4 119.4
C3 C4 Ru1 72.41(18)
C5 C4 C3 121.2(3)
C5 C4 H4 119.5
C5 C4 Ru1 72.43(18)
Ru1 C4 H4 127.9
C4 C5 C6 117.3(3)
C4 C5 C9 123.5(3)
C4 C5 Ru1 70.50(18)
C6 C5 C9 119.3(3)
C6 C5 Ru1 70.07(19)
C9 C5 Ru1 129.9(2)
C5 C6 H6 119.3
C5 C6 Ru1 72.15(19)
C7 C6 C5 121.2(3)
C7 C6 H6 119.5
C7 C6 Ru1 71.0(2)
Ru1 C6 H6 130.3
C2 C7 H7 119.0
C2 C7 Ru1 74.0(2)
C6 C7 C2 122.1(3)
C6 C7 H7 118.9
C6 C7 Ru1 72.1(2)
Ru1 C7 H7 127.0
H8A C8 H8B 109.5
H8A C8 H8C 109.5
H8B C8 H8C 109.5
C9 C8 H8A 109.5
C9 C8 H8B 109.5
C9 C8 H8C 109.5
C5 C9 C8 107.9(3)
C5 C9 H9 107.1
C8 C9 H9 107.1
C10 C9 C5 114.8(3)
C10 C9 C8 112.6(4)
C10 C9 H9 107.1
C9 C10 H10A 109.5
C9 C10 H10B 109.5
C9 C10 H10C 109.5
H10A C10 H10B 109.5
H10A C10 H10C 109.5
H10B C10 H10C 109.5
N2 C11 S1 120.5(2)
N3 C11 S1 122.1(3)
N3 C11 N2 117.5(3)
H12A C12 H12B 109.5
H12A C12 H12C 109.5
H12B C12 H12C 109.5
C13 C12 H12A 109.5
C13 C12 H12B 109.5
C13 C12 H12C 109.5
C14 C13 C12 116.2(3)
N1 C13 C12 124.5(3)
N1 C13 C14 119.2(3)
C13 C14 H14A 109.5
C13 C14 H14B 109.5
C13 C14 H14C 109.5
H14A C14 H14B 109.5
H14A C14 H14C 109.5
H14B C14 H14C 109.5
C11 S1 Ru1 98.06(11)
C2 Ru1 S1 157.08(12)
C2 Ru1 Cl1 91.70(9)
C3 Ru1 C2 36.61(13)
C3 Ru1 S1 154.57(9)
C3 Ru1 Cl1 118.48(9)
C4 Ru1 C2 67.35(13)
C4 Ru1 C3 37.49(11)
C4 Ru1 C5 37.07(11)
C4 Ru1 S1 117.17(8)
C4 Ru1 Cl1 155.95(8)
C5 Ru1 C2 80.24(13)
C5 Ru1 C3 67.22(12)
C5 Ru1 S1 91.48(9)
C5 Ru1 Cl1 154.67(9)
C6 Ru1 C2 67.12(15)
C6 Ru1 C3 78.46(13)
C6 Ru1 C4 66.89(12)
C6 Ru1 C5 37.77(12)
C6 Ru1 S1 93.29(10)
C6 Ru1 Cl1 117.06(10)
C7 Ru1 C2 37.47(15)
C7 Ru1 C3 66.36(15)
C7 Ru1 C4 79.25(13)
C7 Ru1 C5 67.70(14)
C7 Ru1 C6 36.91(15)
C7 Ru1 S1 119.65(13)
C7 Ru1 Cl1 91.32(11)
S1 Ru1 Cl1 86.76(3)
N1 Ru1 C2 122.28(14)
N1 Ru1 C3 96.32(12)
N1 Ru1 C4 93.38(11)
N1 Ru1 C5 116.70(11)
N1 Ru1 C6 154.02(12)
N1 Ru1 C7 159.73(14)
N1 Ru1 S1 80.54(7)
N1 Ru1 Cl1 87.95(7)
C13 N1 Ru1 130.0(2)
C13 N1 N2 116.3(3)
N2 N1 Ru1 113.49(18)
C11 N2 N1 119.5(3)
C11 N2 H2 115.2(19)
N1 N2 H2 123.3(19)
C11 N3 H3A 121(2)
C11 N3 H3B 123(2)
H3A N3 H3B 115(3)

loop_
_geom_bond_atom_site_label_1
_geom_bond_atom_site_label_2
_geom_bond_distance
C1 H1A 0.9600
C1 H1B 0.9600
C1 H1C 0.9600
C1 C2 1.519(5)
C2 C3 1.398(5)
C2 C7 1.416(6)
C2 Ru1 2.238(3)
C3 H3 0.9301
C3 C4 1.413(4)
C3 Ru1 2.214(3)
C4 H4 0.9301
C4 C5 1.396(4)
C4 Ru1 2.184(3)
C5 C6 1.421(5)
C5 C9 1.514(5)
C5 Ru1 2.208(3)
C6 H6 0.9300
C6 C7 1.376(5)
C6 Ru1 2.181(3)
C7 H7 0.9298
C7 Ru1 2.166(4)
C8 H8A 0.9600
C8 H8B 0.9600
C8 H8C 0.9600
C8 C9 1.522(5)
C9 H9 0.9800
C9 C10 1.508(6)
C10 H10A 0.9600
C10 H10B 0.9600
C10 H10C 0.9600
C11 S1 1.699(3)
C11 N2 1.342(4)
C11 N3 1.313(4)
C12 H12A 0.9600
C12 H12B 0.9600
C12 H12C 0.9600
C12 C13 1.500(5)
C13 C14 1.483(5)
C13 N1 1.295(4)
C14 H14A 0.9600
C14 H14B 0.9600
C14 H14C 0.9600
S1 Ru1 2.3700(8)
Ru1 N1 2.128(3)
Ru1 Cl1 2.3970(9)
N1 N2 1.394(3)
N2 H2 0.817(10)
N3 H3A 0.819(10)
N3 H3B 0.823(10)

loop_
_geom_torsion_atom_site_label_1
_geom_torsion_atom_site_label_2
_geom_torsion_atom_site_label_3
_geom_torsion_atom_site_label_4
_geom_torsion
C1 C2 C3 C4 175.9(3)
C1 C2 C3 Ru1 123.4(3)
C1 C2 C7 C6 -178.5(3)
C1 C2 C7 Ru1 -122.3(3)
C1 C2 Ru1 C3 -115.3(5)
C1 C2 Ru1 C4 -143.7(5)
C1 C2 Ru1 C5 180.0(4)
C1 C2 Ru1 C6 142.9(5)
C1 C2 Ru1 C7 114.1(5)
C1 C2 Ru1 S1 109.8(4)
C1 C2 Ru1 N1 -64.5(4)
C1 C2 Ru1 Cl1 24.1(4)
C2 C3 C4 C5 2.2(5)
C2 C3 C4 Ru1 -53.6(3)
C2 C3 Ru1 C4 133.9(3)
C2 C3 Ru1 C5 104.9(3)
C2 C3 Ru1 C6 67.0(2)
C2 C3 Ru1 C7 30.3(2)
C2 C3 Ru1 S1 140.0(2)
C2 C3 Ru1 N1 -138.8(2)
C2 C3 Ru1 Cl1 -47.7(2)
C2 C7 Ru1 C3 -29.6(2)
C2 C7 Ru1 C4 -66.6(2)
C2 C7 Ru1 C5 -103.5(2)
C2 C7 Ru1 C6 -132.3(3)
C2 C7 Ru1 S1 178.10(17)
C2 C7 Ru1 N1 3.4(5)
C2 C7 Ru1 Cl1 91.1(2)
C2 Ru1 N1 C13 18.6(3)
C2 Ru1 N1 N2 -156.09(19)
C3 C2 C7 C6 -2.8(5)
C3 C2 C7 Ru1 53.4(3)
C3 C2 Ru1 C4 -28.4(2)
C3 C2 Ru1 C5 -64.7(2)
C3 C2 Ru1 C6 -101.8(2)
C3 C2 Ru1 C7 -130.6(3)
C3 C2 Ru1 S1 -134.8(2)
C3 C2 Ru1 N1 50.8(3)
C3 C2 Ru1 Cl1 139.5(2)
C3 C4 C5 C6 -1.9(5)
C3 C4 C5 C9 178.7(3)
C3 C4 C5 Ru1 -55.8(3)
C3 C4 Ru1 C2 27.7(2)
C3 C4 Ru1 C5 132.1(3)
C3 C4 Ru1 C6 101.5(2)
C3 C4 Ru1 C7 65.0(2)
C3 C4 Ru1 S1 -177.08(18)
C3 C4 Ru1 N1 -96.0(2)
C3 C4 Ru1 Cl1 -3.4(4)
C3 Ru1 N1 C13 46.4(3)
C3 Ru1 N1 N2 -128.4(2)
C4 C3 Ru1 C2 -133.9(3)
C4 C3 Ru1 C5 -29.04(19)
C4 C3 Ru1 C6 -66.9(2)
C4 C3 Ru1 C7 -103.6(2)
C4 C3 Ru1 S1 6.1(4)
C4 C3 Ru1 N1 87.3(2)
C4 C3 Ru1 Cl1 178.41(16)
C4 C5 C6 C7 -0.7(5)
C4 C5 C6 Ru1 -54.1(3)
C4 C5 C9 C8 -105.3(4)
C4 C5 C9 C10 21.1(5)
C4 C5 Ru1 C2 65.1(2)
C4 C5 Ru1 C3 29.3(2)
C4 C5 Ru1 C6 130.2(3)
C4 C5 Ru1 C7 102.0(2)
C4 C5 Ru1 S1 -136.36(19)
C4 C5 Ru1 N1 -56.2(2)
C4 C5 Ru1 Cl1 138.1(2)
C4 Ru1 N1 C13 83.9(3)
C4 Ru1 N1 N2 -90.9(2)
C5 C4 Ru1 C2 -104.3(2)
C5 C4 Ru1 C3 -132.1(3)
C5 C4 Ru1 C6 -30.6(2)
C5 C4 Ru1 C7 -67.1(2)
C5 C4 Ru1 S1 50.9(2)
C5 C4 Ru1 N1 131.9(2)
C5 C4 Ru1 Cl1 -135.5(2)
C5 C6 C7 C2 3.1(5)
C5 C6 C7 Ru1 -54.0(3)
C5 C6 Ru1 C2 104.1(2)
C5 C6 Ru1 C3 67.6(2)
C5 C6 Ru1 C4 30.05(19)
C5 C6 Ru1 C7 133.4(3)
C5 C6 Ru1 S1 -88.2(2)
C5 C6 Ru1 N1 -13.1(4)
C5 C6 Ru1 Cl1 -176.19(17)
C5 Ru1 N1 C13 114.0(3)
C5 Ru1 N1 N2 -60.7(2)
C6 C5 C9 C8 75.3(4)
C6 C5 C9 C10 -158.3(3)
C6 C5 Ru1 C2 -65.0(2)
C6 C5 Ru1 C3 -100.8(2)
C6 C5 Ru1 C4 -130.2(3)
C6 C5 Ru1 C7 -28.1(2)
C6 C5 Ru1 S1 93.5(2)
C6 C5 Ru1 N1 173.62(19)
C6 C5 Ru1 Cl1 7.9(3)
C6 C7 Ru1 C2 132.3(3)
C6 C7 Ru1 C3 102.7(2)
C6 C7 Ru1 C4 65.6(2)
C6 C7 Ru1 C5 28.8(2)
C6 C7 Ru1 S1 -49.6(2)
C6 C7 Ru1 N1 135.7(3)
C6 C7 Ru1 Cl1 -136.6(2)
C6 Ru1 N1 C13 122.9(3)
C6 Ru1 N1 N2 -51.8(3)
C7 C2 C3 C4 0.2(5)
C7 C2 C3 Ru1 -52.3(3)
C7 C2 Ru1 C3 130.6(3)
C7 C2 Ru1 C4 102.2(2)
C7 C2 Ru1 C5 65.9(2)
C7 C2 Ru1 C6 28.8(2)
C7 C2 Ru1 S1 -4.2(4)
C7 C2 Ru1 N1 -178.6(2)
C7 C2 Ru1 Cl1 -89.9(2)
C7 C6 Ru1 C2 -29.2(2)
C7 C6 Ru1 C3 -65.8(2)
C7 C6 Ru1 C4 -103.3(2)
C7 C6 Ru1 C5 -133.4(3)
C7 C6 Ru1 S1 138.5(2)
C7 C6 Ru1 N1 -146.5(3)
C7 C6 Ru1 Cl1 50.4(2)
C7 Ru1 N1 C13 16.2(5)
C7 Ru1 N1 N2 -158.6(3)
C9 C5 C6 C7 178.8(3)
C9 C5 C6 Ru1 125.3(3)
C9 C5 Ru1 C2 -177.0(3)
C9 C5 Ru1 C3 147.2(3)
C9 C5 Ru1 C4 117.8(4)
C9 C5 Ru1 C6 -112.0(4)
C9 C5 Ru1 C7 -140.1(4)
C9 C5 Ru1 S1 -18.5(3)
C9 C5 Ru1 N1 61.6(3)
C9 C5 Ru1 Cl1 -104.1(3)
C11 S1 Ru1 C2 167.7(3)
C11 S1 Ru1 C3 67.7(3)
C11 S1 Ru1 C4 71.83(14)
C11 S1 Ru1 C5 99.72(14)
C11 S1 Ru1 C6 137.48(14)
C11 S1 Ru1 C7 164.75(16)
C11 S1 Ru1 N1 -17.11(12)
C11 S1 Ru1 Cl1 -105.58(11)
C12 C13 N1 Ru1 -172.2(3)
C12 C13 N1 N2 2.5(5)
C13 N1 N2 C11 155.1(3)
C14 C13 N1 Ru1 8.2(5)
C14 C13 N1 N2 -177.1(3)
S1 C11 N2 N1 11.6(4)
S1 Ru1 N1 C13 -159.1(3)
S1 Ru1 N1 N2 26.13(18)
Ru1 C2 C3 C4 52.5(3)
Ru1 C2 C7 C6 -56.2(3)
Ru1 C3 C4 C5 55.8(3)
Ru1 C4 C5 C6 53.9(3)
Ru1 C4 C5 C9 -125.5(3)
Ru1 C5 C6 C7 53.4(3)
Ru1 C5 C9 C8 163.0(3)
Ru1 C5 C9 C10 -70.6(4)
Ru1 C6 C7 C2 57.1(3)
Ru1 N1 N2 C11 -29.4(3)
N2 C11 S1 Ru1 9.2(3)
N3 C11 S1 Ru1 -170.1(3)
N3 C11 N2 N1 -169.1(3)
Cl1 Ru1 N1 C13 -72.1(3)
Cl1 Ru1 N1 N2 113.18(19)
